data_7026932
loop_
_publ_author_name
'Sham, Kiu-Chor'
'Yeung, Ho-Lun'
'Yiu, Shek-Man'
'Lau, Tai-Chu'
'Kwong, Hoi-Lun'

_publ_section_title
;
 New binuclear double-stranded manganese helicates as catalysts for alkene
 epoxidation.
;
_journal_issue 40
_journal_name_full 'Dalton transactions (Cambridge, England : 2003)'
_journal_page_first 9469
_journal_page_last 9471
_journal_paper_doi 10.1039/c0dt00953a
_journal_volume 39
_journal_year 2010
_chemical_absolute_configuration rmad
_chemical_formula_sum 'C98 H99.5 Cl4 Mn2 N9.5 O18.5'
_chemical_formula_weight 1958.05
_chemical_name_systematic
;
?
;
_space_group_IT_number 4
_symmetry_cell_setting monoclinic
_symmetry_space_group_name_Hall 'P 2yb'
_symmetry_space_group_name_H-M 'P 1 21 1'
_atom_sites_solution_hydrogens geom
_atom_sites_solution_primary direct
_atom_sites_solution_secondary difmap
_audit_creation_method SHELXL-97
_cell_angle_alpha 90.00
_cell_angle_beta 104.533(4)
_cell_angle_gamma 90.00
_cell_formula_units_Z 2
_cell_length_a 16.5520(6)
_cell_length_b 12.3483(4)
_cell_length_c 25.6368(11)
_cell_measurement_reflns_used 27743
_cell_measurement_temperature 143(2)
_cell_measurement_theta_max 71.6465
_cell_measurement_theta_min 3.5497
_cell_volume 5072.2(3)
_computing_cell_refinement 'CrysAlisPro, Oxford Diffraction Ltd'
_computing_data_collection 'CrysAlisPro, Oxford Diffraction Ltd'
_computing_data_reduction 'CrysAlisPro, Oxford Diffraction Ltd'
_computing_molecular_graphics ortep-3
_computing_publication_material wingx
_computing_structure_refinement 'SHELXL-97 (Sheldrick, 1997)'
_computing_structure_solution 'SHELXS-97 (Sheldrick, 1990)'
_diffrn_ambient_temperature 143(2)
_diffrn_detector_area_resol_mean 16.1270
_diffrn_measured_fraction_theta_full 0.997
_diffrn_measured_fraction_theta_max 0.997
_diffrn_measurement_device_type 'Xcalibur, Sapphire3, Gemini ultra'
_diffrn_measurement_method '\w scans'
_diffrn_radiation_monochromator mirror
_diffrn_radiation_source 'Enhance Ultra (Cu) X-ray Source'
_diffrn_radiation_type CuK\a
_diffrn_radiation_wavelength 1.54184
_diffrn_reflns_av_R_equivalents 0.0384
_diffrn_reflns_av_sigmaI/netI 0.0317
_diffrn_reflns_limit_h_max 19
_diffrn_reflns_limit_h_min -19
_diffrn_reflns_limit_k_max 14
_diffrn_reflns_limit_k_min -14
_diffrn_reflns_limit_l_max 30
_diffrn_reflns_limit_l_min -30
_diffrn_reflns_number 69145
_diffrn_reflns_theta_full 67.00
_diffrn_reflns_theta_max 67.00
_diffrn_reflns_theta_min 3.56
_exptl_absorpt_coefficient_mu 3.561
_exptl_absorpt_correction_T_max 1.00000
_exptl_absorpt_correction_T_min 0.54055
_exptl_absorpt_correction_type multi-scan
_exptl_absorpt_process_details 'CrysAlisPro, Oxford Diffraction Ltd'
_exptl_crystal_colour 'pale yellow'
_exptl_crystal_density_diffrn 1.282
_exptl_crystal_density_method 'not measured'
_exptl_crystal_description block
_exptl_crystal_F_000 2040
_exptl_crystal_size_max 0.51
_exptl_crystal_size_mid 0.21
_exptl_crystal_size_min 0.09
_refine_diff_density_max 1.087
_refine_diff_density_min -1.144
_refine_diff_density_rms 0.132
_refine_ls_abs_structure_details 'Flack H D (1983), Acta Cryst. A39, 876-881'
_refine_ls_abs_structure_Flack 0.020(5)
_refine_ls_extinction_method none
_refine_ls_goodness_of_fit_ref 1.039
_refine_ls_hydrogen_treatment constr
_refine_ls_matrix_type full
_refine_ls_number_parameters 1208
_refine_ls_number_reflns 17982
_refine_ls_number_restraints 17
_refine_ls_restrained_S_all 1.040
_refine_ls_R_factor_all 0.0865
_refine_ls_R_factor_gt 0.0789
_refine_ls_shift/su_max 0.001
_refine_ls_shift/su_mean 0.000
_refine_ls_structure_factor_coef Fsqd
_refine_ls_weighting_details 'calc w=1/[\s^2^(Fo^2^)+(0.2000P)^2^+0.0000P] where P=(Fo^2^+2Fc^2^)/3'
_refine_ls_weighting_scheme calc
_refine_ls_wR_factor_gt 0.2249
_refine_ls_wR_factor_ref 0.2375
_reflns_number_gt 15605
_reflns_number_total 17982
_reflns_threshold_expression >2sigma(I)
_cod_data_source_file c0dt00953a.txt
_cod_data_source_block 0331a
_cod_original_sg_symbol_H-M P2(1)
_cod_original_formula_sum 'C98 H99.50 Cl4 Mn2 N9.50 O18.50'
_cod_database_code 7026932

loop_
_symmetry_equiv_pos_as_xyz
'x, y, z'
'-x, y+1/2, -z'

loop_
_atom_site_label
_atom_site_type_symbol
_atom_site_fract_x
_atom_site_fract_y
_atom_site_fract_z
_atom_site_U_iso_or_equiv
_atom_site_adp_type
_atom_site_occupancy
_atom_site_symmetry_multiplicity
_atom_site_calc_flag
_atom_site_refinement_flags
_atom_site_disorder_assembly
_atom_site_disorder_group
O2A O 0.6032(6) 0.8863(9) 0.7725(5) 0.065(3) Uiso 0.50 1 d PD A 1
H2OA H 0.6311 0.9436 0.7829 0.079 Uiso 0.50 1 d PR A 1
C96A C 0.5203(9) 0.9253(15) 0.7538(7) 0.082(4) Uiso 0.50 1 d PD A 1
H96A H 0.5212 0.9973 0.7379 0.124 Uiso 0.50 1 calc PR A 1
H96B H 0.4941 0.9298 0.7840 0.124 Uiso 0.50 1 calc PR A 1
H96C H 0.4882 0.8757 0.7265 0.124 Uiso 0.50 1 calc PR A 1
O2B O 0.5809(6) 0.8780(8) 0.7514(5) 0.060(2) Uiso 0.50 1 d PD A 2
H2OB H 0.5521 0.8274 0.7603 0.072 Uiso 0.50 1 d PR A 2
C96B C 0.5780(18) 0.967(2) 0.7873(11) 0.129(8) Uiso 0.50 1 d PD A 2
H96D H 0.6185 0.9548 0.8219 0.193 Uiso 0.50 1 calc PR A 2
H96E H 0.5219 0.9726 0.7931 0.193 Uiso 0.50 1 calc PR A 2
H96F H 0.5917 1.0346 0.7713 0.193 Uiso 0.50 1 calc PR A 2
O1E O 0.3139(4) 0.7787(6) 0.6566(3) 0.0505(17) Uiso 0.50 1 d PD B 3
C1E C 0.2499(9) 0.6271(11) 0.6016(6) 0.069(3) Uiso 0.50 1 d PD B 3
H1E1 H 0.3001 0.5828 0.6051 0.103 Uiso 0.50 1 calc PR B 3
H1E2 H 0.2100 0.6111 0.5672 0.103 Uiso 0.50 1 calc PR B 3
H1E3 H 0.2245 0.6106 0.6313 0.103 Uiso 0.50 1 calc PR B 3
C2E C 0.2730(9) 0.7442(11) 0.6034(5) 0.071(3) Uiso 0.50 1 d PD B 3
H2E1 H 0.3103 0.7569 0.5793 0.085 Uiso 0.50 1 calc PR B 3
H2E2 H 0.2219 0.7880 0.5900 0.085 Uiso 0.50 1 calc PR B 3
C3E C 0.3374(12) 0.8874(12) 0.6548(7) 0.087(5) Uiso 0.50 1 d PD B 3
H3E1 H 0.2868 0.9297 0.6379 0.104 Uiso 0.50 1 calc PR B 3
H3E2 H 0.3756 0.8925 0.6307 0.104 Uiso 0.50 1 calc PR B 3
C4E C 0.379(2) 0.941(3) 0.7077(11) 0.156(11) Uiso 0.50 1 d PD B 3
H4E1 H 0.3517 0.9189 0.7355 0.234 Uiso 0.50 1 calc PR B 3
H4E2 H 0.3757 1.0201 0.7033 0.234 Uiso 0.50 1 calc PR B 3
H4E3 H 0.4383 0.9196 0.7184 0.234 Uiso 0.50 1 calc PR B 3
Mn1 Mn 1.14648(4) 0.81131(6) 0.76546(3) 0.03791(19) Uani 1 1 d . . .
Mn2 Mn 0.68326(5) 0.79914(6) 0.72494(3) 0.0424(2) Uani 1 1 d . . .
Cl1 Cl 1.27993(10) 1.01395(15) 0.84549(7) 0.0659(4) Uani 1 1 d . . .
O1 O 1.2458(2) 0.7227(4) 0.74076(17) 0.0562(10) Uani 1 1 d . . .
H1OA H 1.2491 0.7392 0.7092 0.067 Uiso 1 1 d R . .
H1OB H 1.2416 0.6545 0.7436 0.067 Uiso 1 1 d R . .
O3 O 1.2574(2) 0.9199(4) 0.80858(17) 0.0580(10) Uani 1 1 d . . .
O4 O 1.2315(4) 1.1049(6) 0.8225(3) 0.102(2) Uani 1 1 d . . .
O5 O 1.3655(4) 1.0358(7) 0.8535(3) 0.102(2) Uani 1 1 d . . .
O6 O 1.2635(4) 0.9875(8) 0.8943(2) 0.107(2) Uani 1 1 d . . .
Cl2 Cl 0.05837(9) 0.78081(10) 0.06111(5) 0.0486(3) Uani 1 1 d . . .
O7 O 0.0814(3) 0.7826(3) 0.11794(15) 0.0622(11) Uani 1 1 d . . .
O8 O 0.1206(5) 0.7233(6) 0.0436(2) 0.108(2) Uani 1 1 d . . .
O9 O 0.0524(3) 0.8892(4) 0.04040(18) 0.0648(11) Uani 1 1 d . . .
O10 O -0.0191(5) 0.7263(7) 0.0436(3) 0.130(4) Uani 1 1 d . . .
Cl3 Cl 0.13549(11) 0.82397(12) 0.46286(6) 0.0606(4) Uani 1 1 d . . .
O11 O 0.1981(6) 0.8923(8) 0.4895(3) 0.133(3) Uani 1 1 d . . .
O12 O 0.1114(4) 0.8352(5) 0.4057(2) 0.0828(15) Uani 1 1 d . . .
O13 O 0.0567(5) 0.8658(7) 0.4761(3) 0.113(2) Uani 1 1 d . . .
O14 O 0.1375(7) 0.7145(6) 0.4795(3) 0.129(3) Uani 1 1 d . . .
Cl4A Cl 0.4614(3) 0.7759(4) 0.3112(2) 0.0840(11) Uiso 0.55 1 d PD C 1
O15A O 0.4229(10) 0.8296(15) 0.2609(7) 0.123(5) Uiso 0.55 1 d PD C 1
O16A O 0.5370(8) 0.8306(13) 0.3313(6) 0.109(4) Uiso 0.55 1 d PD C 1
O17A O 0.4712(10) 0.6610(11) 0.3087(7) 0.107(4) Uiso 0.55 1 d PD C 1
O18A O 0.4080(7) 0.7917(10) 0.3415(5) 0.086(3) Uiso 0.55 1 d PD C 1
Cl4B Cl 0.4588(3) 0.7565(5) 0.2902(3) 0.0881(14) Uiso 0.45 1 d PD D 2
O15B O 0.4317(15) 0.787(2) 0.2399(8) 0.144(8) Uiso 0.45 1 d PD D 2
O16B O 0.5414(8) 0.7865(15) 0.3077(7) 0.103(4) Uiso 0.45 1 d PD D 2
O17B O 0.445(2) 0.6450(16) 0.2835(14) 0.177(11) Uiso 0.45 1 d PD D 2
O18B O 0.3989(11) 0.8170(16) 0.3105(9) 0.120(5) Uiso 0.45 1 d PD D 2
N1 N 1.1593(3) 0.6969(4) 0.83329(17) 0.0429(9) Uani 1 1 d . . .
N2 N 1.0792(2) 0.8913(3) 0.82426(16) 0.0353(8) Uani 1 1 d . . .
N3 N 0.7547(2) 0.6566(4) 0.69523(19) 0.0437(10) Uani 1 1 d . A .
N4 N 0.6991(2) 0.6736(3) 0.78665(18) 0.0414(9) Uani 1 1 d . A .
N5 N 1.1332(3) 0.9176(4) 0.69482(16) 0.0398(9) Uani 1 1 d . . .
N6 N 1.0568(2) 0.7209(3) 0.69176(16) 0.0364(8) Uani 1 1 d . . .
N7 N 0.7610(3) 0.9496(3) 0.75642(18) 0.0426(9) Uani 1 1 d . A .
N8 N 0.6578(2) 0.9125(3) 0.65758(17) 0.0398(9) Uani 1 1 d . A .
C1 C 1.3372(6) 0.2888(8) 0.9358(4) 0.089(3) Uani 1 1 d . . .
H1A H 1.3771 0.2967 0.9135 0.133 Uiso 1 1 calc R . .
H1B H 1.2988 0.2291 0.9219 0.133 Uiso 1 1 calc R . .
H1C H 1.3676 0.2732 0.9730 0.133 Uiso 1 1 calc R . .
C2 C 1.3472(4) 0.4849(7) 0.9570(3) 0.076(2) Uani 1 1 d . . .
H2A H 1.3783 0.4662 0.9936 0.114 Uiso 1 1 calc R . .
H2B H 1.3159 0.5520 0.9578 0.114 Uiso 1 1 calc R . .
H2C H 1.3863 0.4954 0.9343 0.114 Uiso 1 1 calc R . .
C3 C 1.2874(4) 0.3946(6) 0.9341(3) 0.0670(18) Uani 1 1 d . . .
C4 C 1.2091(4) 0.3775(6) 0.9561(3) 0.0651(17) Uani 1 1 d . . .
H4 H 1.2159 0.3225 0.9856 0.078 Uiso 1 1 calc R . .
C5 C 1.1634(5) 0.3372(6) 0.9005(3) 0.0727(19) Uani 1 1 d . . .
H5A H 1.1042 0.3598 0.8890 0.087 Uiso 1 1 calc R . .
H5B H 1.1697 0.2586 0.8949 0.087 Uiso 1 1 calc R . .
C6 C 1.2241(5) 0.4097(5) 0.8787(3) 0.0648(17) Uani 1 1 d . . .
H6 H 1.2413 0.3828 0.8463 0.078 Uiso 1 1 calc R . .
C7 C 1.1918(4) 0.5245(5) 0.8766(3) 0.0522(13) Uani 1 1 d . . .
C8 C 1.1655(3) 0.5620(5) 0.9209(2) 0.0473(12) Uani 1 1 d . . .
C9 C 1.1721(4) 0.4850(6) 0.9676(3) 0.0590(15) Uani 1 1 d . . .
H9A H 1.1160 0.4727 0.9735 0.071 Uiso 1 1 calc R . .
H9B H 1.2078 0.5173 1.0007 0.071 Uiso 1 1 calc R . .
C10 C 1.1873(4) 0.5959(5) 0.8342(2) 0.0498(12) Uani 1 1 d . . .
H10 H 1.2055 0.5711 0.8040 0.060 Uiso 1 1 calc R . .
C11 C 1.1338(3) 0.7333(4) 0.8761(2) 0.0399(10) Uani 1 1 d . . .
C12 C 1.1367(3) 0.6667(5) 0.9203(2) 0.0456(11) Uani 1 1 d . . .
H12 H 1.1188 0.6936 0.9503 0.055 Uiso 1 1 calc R . .
C13 C 1.1017(3) 0.8449(4) 0.87391(18) 0.0364(9) Uani 1 1 d . . .
C14 C 1.0932(3) 0.8972(5) 0.9199(2) 0.0468(12) Uani 1 1 d . . .
H14 H 1.1085 0.8617 0.9538 0.056 Uiso 1 1 calc R . .
C15 C 1.0624(4) 1.0013(5) 0.9160(2) 0.0516(13) Uani 1 1 d . . .
H15 H 1.0578 1.0391 0.9474 0.062 Uiso 1 1 calc R . .
C16 C 1.0385(3) 1.0501(5) 0.8661(2) 0.0462(11) Uani 1 1 d . . .
H16 H 1.0177 1.1222 0.8627 0.055 Uiso 1 1 calc R . .
C17 C 1.0450(3) 0.9928(4) 0.8209(2) 0.0371(10) Uani 1 1 d . . .
C18 C 1.0070(3) 1.0367(4) 0.7665(2) 0.0399(10) Uani 1 1 d . . .
C19 C 1.0047(4) 1.1488(5) 0.7550(2) 0.0517(13) Uani 1 1 d . . .
H19 H 1.0333 1.1993 0.7812 0.062 Uiso 1 1 calc R . .
C20 C 0.9599(4) 1.1829(4) 0.7051(3) 0.0573(14) Uani 1 1 d . . .
H20 H 0.9584 1.2583 0.6975 0.069 Uiso 1 1 calc R . .
C21 C 0.9174(4) 1.1143(5) 0.6656(2) 0.0548(14) Uani 1 1 d . . .
H21 H 0.8871 1.1421 0.6318 0.066 Uiso 1 1 calc R . .
C22 C 0.9191(3) 1.0018(4) 0.6758(2) 0.0389(10) Uani 1 1 d . . .
C23 C 0.9655(3) 0.9666(4) 0.72732(19) 0.0367(9) Uani 1 1 d . . .
H23 H 0.9679 0.8913 0.7350 0.044 Uiso 1 1 calc R . .
C24 C 0.8716(3) 0.9232(5) 0.6377(2) 0.0453(11) Uani 1 1 d . . .
C25 C 0.8554(3) 0.9364(6) 0.5818(2) 0.0538(14) Uani 1 1 d . . .
H25 H 0.8738 0.9996 0.5672 0.065 Uiso 1 1 calc R . .
C26 C 0.8123(4) 0.8567(7) 0.5482(2) 0.0626(18) Uani 1 1 d . A .
H26 H 0.8001 0.8674 0.5103 0.075 Uiso 1 1 calc R . .
C28 C 0.8009(3) 0.7487(5) 0.6238(2) 0.0480(13) Uani 1 1 d . A .
C29 C 0.8425(3) 0.8290(4) 0.65658(19) 0.0385(10) Uani 1 1 d . . .
H29 H 0.8520 0.8199 0.6944 0.046 Uiso 1 1 calc R . .
C30 C 0.7782(3) 0.6472(5) 0.6484(3) 0.0508(14) Uani 1 1 d . . .
C31 C 0.7866(4) 0.5472(6) 0.6257(3) 0.0628(18) Uani 1 1 d . A .
H31 H 0.8029 0.5429 0.5928 0.075 Uiso 1 1 calc R . .
C32 C 0.7714(5) 0.4559(6) 0.6507(4) 0.077(2) Uani 1 1 d . . .
H32 H 0.7755 0.3869 0.6351 0.093 Uiso 1 1 calc R A .
C33 C 0.7497(4) 0.4643(5) 0.6999(4) 0.073(2) Uani 1 1 d . A .
H33 H 0.7391 0.4014 0.7185 0.088 Uiso 1 1 calc R . .
C34 C 0.7440(3) 0.5655(5) 0.7206(3) 0.0526(14) Uani 1 1 d . . .
C35 C 0.7249(3) 0.5759(4) 0.7747(3) 0.0469(12) Uani 1 1 d . A .
C36 C 0.7332(4) 0.4903(5) 0.8086(4) 0.069(2) Uani 1 1 d . . .
H36 H 0.7508 0.4221 0.7984 0.083 Uiso 1 1 calc R A .
C37 C 0.7157(4) 0.5026(5) 0.8588(3) 0.0601(16) Uani 1 1 d . A .
C38 C 0.6896(3) 0.6036(5) 0.8722(2) 0.0497(13) Uani 1 1 d . . .
C39 C 0.6824(3) 0.6869(5) 0.8349(2) 0.0468(12) Uani 1 1 d . A .
H39 H 0.6650 0.7563 0.8440 0.056 Uiso 1 1 calc R . .
C40 C 0.7209(6) 0.4087(7) 0.8971(5) 0.100(3) Uani 1 1 d . . .
H40A H 0.7781 0.3783 0.9061 0.120 Uiso 1 1 calc R A .
H40B H 0.6817 0.3510 0.8799 0.120 Uiso 1 1 calc R . .
C41 C 0.6987(4) 0.4477(7) 0.9492(4) 0.080(2) Uani 1 1 d . A .
H41 H 0.7032 0.3920 0.9781 0.097 Uiso 1 1 calc R . .
C42 C 0.7461(4) 0.5570(8) 0.9672(4) 0.085(3) Uani 1 1 d . . .
H42A H 0.8005 0.5627 0.9580 0.102 Uiso 1 1 calc R A .
H42B H 0.7510 0.5764 1.0053 0.102 Uiso 1 1 calc R . .
C43 C 0.6723(4) 0.6152(5) 0.9261(3) 0.0557(14) Uani 1 1 d . A .
H43 H 0.6562 0.6889 0.9362 0.067 Uiso 1 1 calc R . .
C44 C 0.6154(4) 0.5160(6) 0.9352(3) 0.0627(16) Uani 1 1 d . . .
C45 C 0.5459(4) 0.4800(7) 0.8895(3) 0.0684(17) Uani 1 1 d . A .
H45A H 0.5654 0.4772 0.8565 0.103 Uiso 1 1 calc R . .
H45B H 0.4994 0.5312 0.8847 0.103 Uiso 1 1 calc R . .
H45C H 0.5271 0.4078 0.8973 0.103 Uiso 1 1 calc R . .
C46 C 0.5814(4) 0.5329(7) 0.9852(3) 0.0688(18) Uani 1 1 d . A .
H46A H 0.5364 0.5867 0.9771 0.103 Uiso 1 1 calc R . .
H46B H 0.6263 0.5588 1.0152 0.103 Uiso 1 1 calc R . .
H46C H 0.5597 0.4642 0.9952 0.103 Uiso 1 1 calc R . .
C47 C 1.2732(4) 1.1521(8) 0.5965(3) 0.076(2) Uani 1 1 d . . .
H47A H 1.2895 1.1754 0.5640 0.114 Uiso 1 1 calc R . .
H47B H 1.2463 1.0810 0.5902 0.114 Uiso 1 1 calc R . .
H47C H 1.3229 1.1474 0.6267 0.114 Uiso 1 1 calc R . .
C48 C 1.2124(4) 1.2341(6) 0.6098(3) 0.0636(17) Uani 1 1 d . . .
C49 C 1.2541(5) 1.3473(7) 0.6175(4) 0.084(2) Uani 1 1 d . . .
H49A H 1.3078 1.3427 0.6443 0.126 Uiso 1 1 calc R . .
H49B H 1.2177 1.3985 0.6300 0.126 Uiso 1 1 calc R . .
H49C H 1.2630 1.3725 0.5832 0.126 Uiso 1 1 calc R . .
C50 C 1.1707(4) 1.2050(5) 0.6559(3) 0.0571(14) Uani 1 1 d . . .
H50 H 1.1987 1.2338 0.6924 0.069 Uiso 1 1 calc R . .
C51 C 1.0930(4) 1.2697(6) 0.6236(3) 0.0664(17) Uani 1 1 d . . .
H51A H 1.0957 1.3486 0.6308 0.080 Uiso 1 1 calc R . .
H51B H 1.0387 1.2389 0.6256 0.080 Uiso 1 1 calc R . .
C52 C 1.1221(4) 1.2352(6) 0.5723(3) 0.0658(18) Uani 1 1 d . . .
H52 H 1.1123 1.2905 0.5429 0.079 Uiso 1 1 calc R . .
C53 C 1.0882(4) 1.1261(6) 0.5552(3) 0.0613(16) Uani 1 1 d . . .
H53A H 1.1155 1.0970 0.5280 0.074 Uiso 1 1 calc R . .
H53B H 1.0276 1.1317 0.5384 0.074 Uiso 1 1 calc R . .
C54 C 1.1028(3) 1.0491(5) 0.6031(2) 0.0440(11) Uani 1 1 d . . .
C55 C 1.1460(3) 1.0892(4) 0.6536(2) 0.0446(11) Uani 1 1 d . . .
C56 C 1.1582(3) 1.0201(4) 0.6975(2) 0.0410(10) Uani 1 1 d . . .
H56 H 1.1861 1.0480 0.7318 0.049 Uiso 1 1 calc R . .
C57 C 1.0928(3) 0.8775(4) 0.64624(19) 0.0370(10) Uani 1 1 d . . .
C58 C 1.0768(3) 0.9407(5) 0.6006(2) 0.0479(12) Uani 1 1 d . . .
H58 H 1.0477 0.9106 0.5670 0.058 Uiso 1 1 calc R . .
C59 C 1.0642(3) 0.7640(5) 0.6447(2) 0.0426(11) Uani 1 1 d . . .
C60 C 1.0440(4) 0.7064(6) 0.5959(3) 0.0565(14) Uani 1 1 d . . .
H60 H 1.0487 0.7390 0.5633 0.068 Uiso 1 1 calc R . .
C61 C 1.0171(4) 0.6009(5) 0.5969(3) 0.0561(14) Uani 1 1 d . . .
H61 H 1.0054 0.5586 0.5649 0.067 Uiso 1 1 calc R . .
C62 C 1.0069(3) 0.5562(5) 0.6447(3) 0.0509(13) Uani 1 1 d . . .
H62 H 0.9877 0.4839 0.6453 0.061 Uiso 1 1 calc R . .
C63 C 1.0250(3) 0.6175(4) 0.6909(2) 0.0405(10) Uani 1 1 d . . .
C64 C 1.0044(3) 0.5784(4) 0.7403(2) 0.0391(10) Uani 1 1 d . . .
C65 C 0.7865(3) 0.7626(7) 0.5676(2) 0.0610(18) Uani 1 1 d . . .
H65 H 0.7594 0.7076 0.5436 0.073 Uiso 1 1 calc R A .
C66 C 1.0079(3) 0.4692(4) 0.7536(3) 0.0506(13) Uani 1 1 d . . .
H66 H 1.0286 0.4179 0.7325 0.061 Uiso 1 1 calc R . .
C67 C 0.9804(4) 0.4357(5) 0.7984(3) 0.0547(14) Uani 1 1 d . . .
H67 H 0.9830 0.3612 0.8080 0.066 Uiso 1 1 calc R . .
C68 C 0.9496(3) 0.5092(4) 0.8288(2) 0.0461(11) Uani 1 1 d . . .
H68 H 0.9309 0.4849 0.8589 0.055 Uiso 1 1 calc R . .
C69 C 0.9455(3) 0.6173(4) 0.8162(2) 0.0370(10) Uani 1 1 d . . .
C70 C 0.9738(3) 0.6504(4) 0.7716(2) 0.0370(9) Uani 1 1 d . . .
H70 H 0.9717 0.7252 0.7626 0.044 Uiso 1 1 calc R . .
C71 C 0.9096(3) 0.7009(4) 0.84564(19) 0.0363(10) Uani 1 1 d . . .
C72 C 0.9135(3) 0.6951(5) 0.9001(2) 0.0478(12) Uani 1 1 d . . .
H72 H 0.9380 0.6339 0.9204 0.057 Uiso 1 1 calc R . .
C73 C 0.8817(3) 0.7790(7) 0.9249(2) 0.0585(16) Uani 1 1 d . . .
H73 H 0.8858 0.7749 0.9625 0.070 Uiso 1 1 calc R . .
C74 C 0.8446(3) 0.8671(5) 0.8967(2) 0.0512(13) Uani 1 1 d . . .
H74 H 0.8236 0.9237 0.9147 0.061 Uiso 1 1 calc R . .
C75 C 0.8374(3) 0.8738(4) 0.8411(2) 0.0426(11) Uani 1 1 d . A .
C76 C 0.8703(3) 0.7889(4) 0.81705(19) 0.0353(9) Uani 1 1 d . . .
H76 H 0.8654 0.7917 0.7793 0.042 Uiso 1 1 calc R . .
C77 C 0.8018(3) 0.9689(4) 0.8074(2) 0.0454(12) Uani 1 1 d . . .
C78 C 0.8168(5) 1.0724(6) 0.8282(3) 0.075(2) Uani 1 1 d . A .
H78 H 0.8465 1.0831 0.8647 0.090 Uiso 1 1 calc R . .
C79 C 0.7884(6) 1.1590(6) 0.7957(4) 0.096(3) Uani 1 1 d . . .
H79 H 0.7944 1.2304 0.8099 0.115 Uiso 1 1 calc R A .
C80 C 0.7507(5) 1.1410(5) 0.7416(4) 0.084(3) Uani 1 1 d . A .
H80 H 0.7352 1.2002 0.7175 0.100 Uiso 1 1 calc R . .
C81 C 0.7362(3) 1.0367(5) 0.7236(3) 0.0536(14) Uani 1 1 d . . .
C82 C 0.6896(3) 1.0121(5) 0.6669(2) 0.0508(13) Uani 1 1 d . A .
C83 C 0.6805(4) 1.0889(5) 0.6264(3) 0.0625(16) Uani 1 1 d . . .
H83 H 0.7047 1.1587 0.6341 0.075 Uiso 1 1 calc R A .
C84 C 0.6356(4) 1.0631(6) 0.5742(3) 0.0579(15) Uani 1 1 d . A .
C85 C 0.6001(4) 0.9614(6) 0.5659(2) 0.0573(15) Uani 1 1 d . . .
C86 C 0.6128(4) 0.8901(5) 0.6072(2) 0.0503(12) Uani 1 1 d . A .
H86 H 0.5886 0.8201 0.6002 0.060 Uiso 1 1 calc R . .
C87 C 0.5479(5) 0.9383(7) 0.5094(3) 0.079(2) Uani 1 1 d . A .
H87 H 0.5227 0.8645 0.5023 0.094 Uiso 1 1 calc R . .
C88 C 0.6016(7) 0.9790(11) 0.4711(4) 0.109(4) Uani 1 1 d . . .
H88A H 0.6626 0.9715 0.4862 0.130 Uiso 1 1 calc R A .
H88B H 0.5842 0.9493 0.4341 0.130 Uiso 1 1 calc R . .
C89 C 0.5679(5) 1.0929(8) 0.4769(4) 0.089(3) Uani 1 1 d . A .
H89 H 0.5566 1.1386 0.4437 0.107 Uiso 1 1 calc R . .
C90 C 0.6221(5) 1.1446(8) 0.5271(4) 0.085(2) Uani 1 1 d . . .
H90A H 0.5947 1.2108 0.5361 0.102 Uiso 1 1 calc R A .
H90B H 0.6765 1.1654 0.5207 0.102 Uiso 1 1 calc R . .
C91 C 0.4897(5) 1.0370(8) 0.4888(3) 0.079(2) Uani 1 1 d . . .
C92 C 0.4451(5) 1.0913(8) 0.5272(4) 0.087(3) Uani 1 1 d . A .
H92A H 0.4855 1.1073 0.5614 0.130 Uiso 1 1 calc R . .
H92B H 0.4019 1.0428 0.5338 0.130 Uiso 1 1 calc R . .
H92C H 0.4193 1.1589 0.5111 0.130 Uiso 1 1 calc R . .
C93 C 0.4241(8) 1.0081(11) 0.4361(4) 0.116(4) Uani 1 1 d . A .
H93A H 0.3756 0.9742 0.4449 0.174 Uiso 1 1 calc R . .
H93B H 0.4486 0.9577 0.4149 0.174 Uiso 1 1 calc R . .
H93C H 0.4064 1.0742 0.4152 0.174 Uiso 1 1 calc R . .
N1S N 0.6898(10) 0.9854(14) 0.2422(7) 0.104(6) Uani 0.50 1 d P . .
C1S C 0.6655(9) 0.9001(13) 0.2326(6) 0.067(3) Uani 0.50 1 d P . .
C2S C 0.6307(10) 0.7946(13) 0.2182(7) 0.073(4) Uani 0.50 1 d P . .
H2S1 H 0.6188 0.7600 0.2499 0.110 Uiso 0.50 1 calc PR . .
H2S2 H 0.6706 0.7503 0.2051 0.110 Uiso 0.50 1 calc PR . .
H2S3 H 0.5789 0.8015 0.1898 0.110 Uiso 0.50 1 calc PR . .
N9 N 0.5678(3) 0.6969(5) 0.6810(3) 0.0680(15) Uani 1 1 d . A .
C94 C 0.5213(5) 0.6438(8) 0.6932(4) 0.090(3) Uani 1 1 d D . .
C95A C 0.4676(13) 0.5814(19) 0.7202(10) 0.100(6) Uiso 0.50 1 d PD A 1
H95A H 0.5023 0.5343 0.7477 0.150 Uiso 0.50 1 calc PR A 1
H95B H 0.4286 0.5370 0.6936 0.150 Uiso 0.50 1 calc PR A 1
H95C H 0.4361 0.6313 0.7374 0.150 Uiso 0.50 1 calc PR A 1
C95B C 0.4709(16) 0.5447(19) 0.6950(13) 0.121(8) Uiso 0.50 1 d PD A 2
H95D H 0.4120 0.5600 0.6784 0.181 Uiso 0.50 1 calc PR A 2
H95E H 0.4776 0.5227 0.7326 0.181 Uiso 0.50 1 calc PR A 2
H95F H 0.4901 0.4862 0.6752 0.181 Uiso 0.50 1 calc PR A 2

loop_
_atom_site_aniso_label
_atom_site_aniso_U_11
_atom_site_aniso_U_22
_atom_site_aniso_U_33
_atom_site_aniso_U_23
_atom_site_aniso_U_13
_atom_site_aniso_U_12
Mn1 0.0439(4) 0.0413(4) 0.0316(4) 0.0041(3) 0.0151(3) 0.0055(3)
Mn2 0.0442(4) 0.0416(4) 0.0410(4) -0.0033(3) 0.0101(3) 0.0076(3)
Cl1 0.0610(8) 0.0752(10) 0.0598(9) 0.0007(7) 0.0122(7) -0.0037(7)
O1 0.061(2) 0.059(2) 0.057(2) 0.0126(19) 0.0302(19) 0.0162(19)
O3 0.051(2) 0.075(3) 0.047(2) 0.001(2) 0.0087(17) 0.0046(19)
O4 0.117(5) 0.085(4) 0.088(4) -0.017(3) -0.002(3) 0.030(4)
O5 0.079(3) 0.120(5) 0.104(5) -0.009(4) 0.019(3) -0.029(4)
O6 0.099(4) 0.166(7) 0.059(3) -0.008(4) 0.023(3) -0.040(4)
Cl2 0.0671(7) 0.0420(6) 0.0338(6) 0.0002(5) 0.0073(5) -0.0021(5)
O7 0.106(3) 0.048(2) 0.0281(18) 0.0012(16) 0.0078(19) 0.018(2)
O8 0.180(7) 0.086(4) 0.068(4) -0.007(3) 0.050(4) 0.045(4)
O9 0.095(3) 0.045(2) 0.054(3) 0.0157(19) 0.017(2) -0.003(2)
O10 0.117(5) 0.136(6) 0.098(5) 0.069(5) -0.048(4) -0.066(5)
Cl3 0.0940(10) 0.0484(7) 0.0456(7) -0.0034(6) 0.0292(7) -0.0147(7)
O11 0.142(6) 0.150(7) 0.094(5) -0.001(5) 0.005(4) -0.074(6)
O12 0.112(4) 0.085(4) 0.053(3) 0.007(2) 0.024(3) -0.025(3)
O13 0.141(6) 0.133(6) 0.074(4) -0.011(4) 0.045(4) -0.001(5)
O14 0.200(9) 0.072(4) 0.099(5) 0.019(4) 0.011(5) -0.009(5)
N1 0.048(2) 0.046(2) 0.037(2) 0.0089(18) 0.0163(17) 0.0083(17)
N2 0.0351(17) 0.039(2) 0.032(2) -0.0002(15) 0.0094(15) 0.0020(15)
N3 0.0348(18) 0.047(2) 0.050(3) -0.0183(19) 0.0122(17) -0.0008(16)
N4 0.0376(18) 0.036(2) 0.050(2) -0.0059(18) 0.0098(17) 0.0021(16)
N5 0.045(2) 0.044(2) 0.034(2) 0.0035(17) 0.0174(17) 0.0023(17)
N6 0.0425(19) 0.037(2) 0.034(2) -0.0001(16) 0.0163(16) 0.0037(15)
N7 0.043(2) 0.036(2) 0.047(2) -0.0087(18) 0.0072(17) 0.0094(16)
N8 0.0402(19) 0.039(2) 0.041(2) -0.0007(17) 0.0105(16) 0.0065(16)
C1 0.093(5) 0.086(6) 0.097(6) 0.037(5) 0.043(5) 0.045(5)
C2 0.050(3) 0.092(5) 0.086(5) 0.024(4) 0.018(3) 0.017(3)
C3 0.064(3) 0.076(4) 0.069(4) 0.033(3) 0.030(3) 0.024(3)
C4 0.061(3) 0.060(4) 0.079(5) 0.033(3) 0.027(3) 0.019(3)
C5 0.082(4) 0.048(4) 0.085(5) 0.015(3) 0.015(4) 0.011(3)
C6 0.081(4) 0.053(4) 0.065(4) 0.017(3) 0.027(3) 0.023(3)
C7 0.054(3) 0.051(3) 0.055(3) 0.015(3) 0.019(2) 0.014(2)
C8 0.046(2) 0.050(3) 0.049(3) 0.015(2) 0.017(2) 0.010(2)
C9 0.059(3) 0.070(4) 0.055(3) 0.027(3) 0.028(3) 0.012(3)
C10 0.061(3) 0.050(3) 0.043(3) 0.006(2) 0.020(2) 0.016(2)
C11 0.034(2) 0.051(3) 0.036(2) 0.003(2) 0.0115(18) 0.0030(19)
C12 0.047(3) 0.059(3) 0.034(3) 0.005(2) 0.016(2) 0.004(2)
C13 0.041(2) 0.045(3) 0.025(2) -0.0019(18) 0.0119(17) -0.0027(18)
C14 0.058(3) 0.049(3) 0.031(3) -0.004(2) 0.007(2) 0.001(2)
C15 0.063(3) 0.055(3) 0.038(3) -0.013(2) 0.014(2) 0.000(3)
C16 0.055(3) 0.044(3) 0.042(3) -0.008(2) 0.016(2) 0.001(2)
C17 0.043(2) 0.035(2) 0.037(2) -0.0082(19) 0.0173(19) -0.0014(18)
C18 0.059(3) 0.029(2) 0.037(3) 0.0002(18) 0.023(2) 0.0048(19)
C19 0.077(4) 0.036(3) 0.045(3) 0.001(2) 0.021(3) 0.004(2)
C20 0.088(4) 0.028(2) 0.061(4) 0.004(2) 0.027(3) 0.005(2)
C21 0.082(4) 0.043(3) 0.042(3) 0.013(2) 0.020(3) 0.021(3)
C22 0.051(3) 0.031(2) 0.038(3) 0.0086(19) 0.018(2) 0.0104(19)
C23 0.046(2) 0.036(2) 0.033(2) 0.0038(18) 0.0180(19) 0.0046(18)
C24 0.053(3) 0.053(3) 0.030(2) 0.001(2) 0.011(2) 0.017(2)
C25 0.053(3) 0.076(4) 0.036(3) 0.008(3) 0.020(2) 0.017(3)
C26 0.051(3) 0.109(6) 0.027(3) -0.008(3) 0.008(2) 0.013(3)
C28 0.038(2) 0.070(4) 0.037(3) -0.019(2) 0.011(2) 0.009(2)
C29 0.045(2) 0.044(3) 0.028(2) -0.0041(19) 0.0107(18) 0.0050(19)
C30 0.032(2) 0.054(3) 0.066(4) -0.028(3) 0.010(2) -0.002(2)
C31 0.049(3) 0.073(4) 0.071(4) -0.043(4) 0.024(3) -0.009(3)
C32 0.080(4) 0.052(4) 0.113(6) -0.052(4) 0.048(4) -0.022(3)
C33 0.074(4) 0.036(3) 0.123(6) -0.024(3) 0.050(4) -0.014(3)
C34 0.040(2) 0.039(3) 0.085(4) -0.020(3) 0.028(3) 0.000(2)
C35 0.036(2) 0.040(3) 0.067(4) -0.008(2) 0.017(2) 0.0007(19)
C36 0.048(3) 0.045(3) 0.124(6) 0.013(3) 0.042(4) 0.008(2)
C37 0.049(3) 0.052(3) 0.084(5) 0.018(3) 0.026(3) 0.011(2)
C38 0.037(2) 0.051(3) 0.058(3) 0.009(3) 0.006(2) -0.003(2)
C39 0.045(2) 0.046(3) 0.050(3) -0.004(2) 0.012(2) 0.001(2)
C40 0.091(5) 0.072(5) 0.157(9) 0.063(6) 0.072(6) 0.038(4)
C41 0.058(4) 0.084(5) 0.103(6) 0.048(5) 0.028(4) 0.007(3)
C42 0.044(3) 0.127(7) 0.076(5) 0.040(5) 0.002(3) -0.018(4)
C43 0.052(3) 0.059(3) 0.052(3) 0.014(3) 0.006(2) -0.007(3)
C44 0.048(3) 0.066(4) 0.075(4) 0.008(3) 0.018(3) -0.011(3)
C45 0.064(4) 0.074(4) 0.071(4) -0.008(3) 0.023(3) -0.018(3)
C46 0.058(3) 0.083(5) 0.066(4) 0.002(3) 0.018(3) -0.015(3)
C47 0.061(3) 0.103(6) 0.073(5) 0.018(4) 0.033(3) -0.004(4)
C48 0.057(3) 0.078(4) 0.054(4) 0.024(3) 0.011(3) -0.015(3)
C49 0.086(5) 0.079(5) 0.088(5) 0.032(4) 0.023(4) -0.025(4)
C50 0.067(3) 0.058(3) 0.048(3) 0.008(3) 0.018(3) -0.008(3)
C51 0.069(4) 0.060(4) 0.074(4) 0.028(3) 0.024(3) 0.001(3)
C52 0.062(3) 0.080(5) 0.055(4) 0.034(3) 0.015(3) -0.005(3)
C53 0.060(3) 0.077(4) 0.050(3) 0.024(3) 0.019(3) -0.003(3)
C54 0.051(3) 0.053(3) 0.031(3) 0.010(2) 0.015(2) -0.006(2)
C55 0.052(3) 0.048(3) 0.039(3) 0.007(2) 0.021(2) -0.001(2)
C56 0.048(2) 0.042(3) 0.036(3) -0.002(2) 0.015(2) -0.004(2)
C57 0.040(2) 0.042(2) 0.033(2) -0.0033(19) 0.0167(18) -0.0028(18)
C58 0.052(3) 0.065(3) 0.029(2) 0.001(2) 0.013(2) -0.001(2)
C59 0.046(2) 0.053(3) 0.033(2) -0.006(2) 0.018(2) 0.006(2)
C60 0.064(3) 0.065(4) 0.046(3) -0.014(3) 0.024(3) -0.009(3)
C61 0.067(3) 0.059(3) 0.047(3) -0.016(3) 0.023(3) -0.001(3)
C62 0.049(3) 0.049(3) 0.059(4) -0.013(3) 0.022(2) 0.000(2)
C63 0.039(2) 0.042(3) 0.045(3) -0.007(2) 0.020(2) 0.0048(19)
C64 0.037(2) 0.030(2) 0.050(3) -0.0018(19) 0.012(2) 0.0082(17)
C65 0.041(2) 0.102(5) 0.038(3) -0.030(3) 0.005(2) 0.002(3)
C66 0.053(3) 0.035(3) 0.071(4) -0.003(2) 0.028(3) 0.008(2)
C67 0.057(3) 0.034(3) 0.075(4) 0.005(3) 0.020(3) 0.003(2)
C68 0.044(2) 0.039(3) 0.055(3) 0.009(2) 0.013(2) 0.002(2)
C69 0.036(2) 0.034(2) 0.041(3) 0.0041(19) 0.0092(18) 0.0007(17)
C70 0.045(2) 0.032(2) 0.037(2) 0.0024(18) 0.0154(19) 0.0040(18)
C71 0.033(2) 0.043(3) 0.035(2) -0.0002(19) 0.0128(18) -0.0005(18)
C72 0.037(2) 0.064(3) 0.043(3) 0.011(2) 0.012(2) 0.005(2)
C73 0.046(3) 0.101(5) 0.029(2) -0.004(3) 0.010(2) 0.007(3)
C74 0.047(3) 0.069(4) 0.037(3) -0.015(3) 0.010(2) 0.008(2)
C75 0.038(2) 0.045(3) 0.042(3) -0.015(2) 0.0037(19) 0.0073(19)
C76 0.0324(18) 0.040(2) 0.035(2) -0.0038(19) 0.0107(16) 0.0022(17)
C77 0.043(2) 0.043(3) 0.045(3) -0.015(2) 0.002(2) 0.011(2)
C78 0.078(4) 0.055(4) 0.071(4) -0.031(3) -0.019(3) 0.026(3)
C79 0.105(5) 0.038(3) 0.110(7) -0.031(4) -0.041(5) 0.024(4)
C80 0.093(5) 0.028(3) 0.102(6) -0.004(3) -0.028(4) 0.022(3)
C81 0.051(3) 0.040(3) 0.061(4) -0.010(2) -0.003(2) 0.010(2)
C82 0.048(3) 0.046(3) 0.054(3) -0.007(2) 0.004(2) 0.009(2)
C83 0.053(3) 0.044(3) 0.085(5) 0.010(3) 0.007(3) 0.009(2)
C84 0.054(3) 0.062(4) 0.057(4) 0.013(3) 0.012(3) 0.018(3)
C85 0.055(3) 0.068(4) 0.047(3) -0.005(3) 0.009(2) 0.022(3)
C86 0.056(3) 0.049(3) 0.041(3) -0.005(2) 0.002(2) 0.006(2)
C87 0.094(5) 0.082(5) 0.046(4) -0.006(3) -0.009(3) 0.023(4)
C88 0.103(6) 0.171(11) 0.052(4) 0.016(6) 0.020(4) 0.046(7)
C89 0.087(5) 0.110(7) 0.069(5) 0.040(5) 0.017(4) 0.033(5)
C90 0.072(4) 0.092(6) 0.088(6) 0.033(5) 0.012(4) 0.019(4)
C91 0.068(4) 0.094(6) 0.066(5) 0.019(4) -0.002(3) 0.017(4)
C92 0.058(4) 0.106(6) 0.092(6) 0.021(5) 0.012(4) 0.033(4)
C93 0.131(8) 0.124(9) 0.068(6) 0.026(6) -0.025(5) 0.018(7)
N1S 0.119(11) 0.104(11) 0.126(13) -0.063(10) 0.099(11) -0.052(9)
C1S 0.074(8) 0.073(9) 0.068(9) -0.006(7) 0.047(7) -0.005(7)
C2S 0.080(8) 0.062(8) 0.076(9) -0.006(7) 0.017(7) -0.024(7)
N9 0.044(2) 0.070(4) 0.085(4) 0.021(3) 0.007(3) -0.008(2)
C94 0.063(4) 0.092(6) 0.097(6) 0.005(5) -0.012(4) 0.007(4)

loop_
_atom_type_symbol
_atom_type_description
_atom_type_scat_dispersion_real
_atom_type_scat_dispersion_imag
_atom_type_scat_source
C C 0.0181 0.0091 'International Tables Vol C Tables 4.2.6.8 and 6.1.1.4'
N N 0.0311 0.0180 'International Tables Vol C Tables 4.2.6.8 and 6.1.1.4'
O O 0.0492 0.0322 'International Tables Vol C Tables 4.2.6.8 and 6.1.1.4'
Cl Cl 0.3639 0.7018 'International Tables Vol C Tables 4.2.6.8 and 6.1.1.4'
Mn Mn -0.5299 2.8052 'International Tables Vol C Tables 4.2.6.8 and 6.1.1.4'
H H 0.0000 0.0000 'International Tables Vol C Tables 4.2.6.8 and 6.1.1.4'

loop_
_geom_angle_atom_site_label_1
_geom_angle_atom_site_label_2
_geom_angle_atom_site_label_3
_geom_angle
C96A O2A Mn2 128.4(11)
C96A O2A H2OA 103.0
Mn2 O2A H2OA 102.6
C96A O2A H2OB 61.2
Mn2 O2A H2OB 92.5
H2OA O2A H2OB 163.2
O2A C96A H2OB 47.3
H96A C96A H2OB 147.2
H96B C96A H2OB 101.2
H96C C96A H2OB 69.1
C96B O2B Mn2 133.1(14)
C96B O2B H2OA 40.6
Mn2 O2B H2OA 92.6
C96B O2B H2OB 106.3
Mn2 O2B H2OB 106.5
H2OA O2B H2OB 127.7
O2B C96B H2OA 61.0
O2B C96B H96D 109.5
O2B C96B H96E 109.5
H96D C96B H96E 109.5
O2B C96B H96F 109.5
H96D C96B H96F 109.5
H96E C96B H96F 109.5
C3E O1E C2E 108.8(11)
O1E C2E C1E 112.0(12)
O1E C2E H2E1 109.2
C1E C2E H2E1 109.2
O1E C2E H2E2 109.2
C1E C2E H2E2 109.2
H2E1 C2E H2E2 107.9
O1E C3E C4E 117.4(19)
O1E C3E H3E1 108.0
C4E C3E H3E1 108.0
O1E C3E H3E2 108.0
C4E C3E H3E2 108.0
H3E1 C3E H3E2 107.2
O1 Mn1 N5 89.26(15)
O1 Mn1 N1 88.72(16)
N5 Mn1 N1 176.82(17)
O1 Mn1 N2 156.92(15)
N5 Mn1 N2 108.49(15)
N1 Mn1 N2 74.11(15)
O1 Mn1 O3 82.23(17)
N5 Mn1 O3 87.19(16)
N1 Mn1 O3 94.97(17)
N2 Mn1 O3 83.99(15)
O1 Mn1 N6 84.27(15)
N5 Mn1 N6 73.24(15)
N1 Mn1 N6 104.10(16)
N2 Mn1 N6 114.45(13)
O3 Mn1 N6 156.32(15)
N8 Mn2 N4 173.70(16)
N8 Mn2 O2B 87.1(3)
N4 Mn2 O2B 93.0(3)
N8 Mn2 O2A 95.6(3)
N4 Mn2 O2A 85.9(3)
O2B Mn2 O2A 14.8(3)
N8 Mn2 N7 74.79(16)
N4 Mn2 N7 111.51(16)
O2B Mn2 N7 86.6(3)
O2A Mn2 N7 77.2(3)
N8 Mn2 N9 89.61(18)
N4 Mn2 N9 84.26(18)
O2B Mn2 N9 77.7(3)
O2A Mn2 N9 89.9(3)
N7 Mn2 N9 158.45(18)
N8 Mn2 N3 103.71(17)
N4 Mn2 N3 74.01(17)
O2B Mn2 N3 156.7(3)
O2A Mn2 N3 158.8(3)
N7 Mn2 N3 116.00(14)
N9 Mn2 N3 81.73(19)
O6 Cl1 O5 109.4(4)
O6 Cl1 O4 110.1(5)
O5 Cl1 O4 110.6(5)
O6 Cl1 O3 108.5(4)
O5 Cl1 O3 109.0(4)
O4 Cl1 O3 109.2(3)
Mn1 O1 H1OA 112.8
Mn1 O1 H1OB 112.6
H1OA O1 H1OB 110.2
Cl1 O3 Mn1 143.0(3)
O7 Cl2 O8 107.9(3)
O7 Cl2 O10 108.8(4)
O8 Cl2 O10 109.5(6)
O7 Cl2 O9 110.1(3)
O8 Cl2 O9 109.8(4)
O10 Cl2 O9 110.7(4)
O11 Cl3 O14 118.6(6)
O11 Cl3 O12 115.5(4)
O14 Cl3 O12 112.5(4)
O11 Cl3 O13 105.2(6)
O14 Cl3 O13 102.3(6)
O12 Cl3 O13 99.3(4)
O18A Cl4A O16A 112.1(9)
O18A Cl4A O17A 105.8(9)
O16A Cl4A O17A 113.1(10)
O18A Cl4A O15A 104.2(10)
O16A Cl4A O15A 105.0(9)
O17A Cl4A O15A 116.4(11)
O15B Cl4B O16B 108.1(14)
O15B Cl4B O17B 99(2)
O16B Cl4B O17B 115.0(16)
O15B Cl4B O18B 96.3(15)
O16B Cl4B O18B 117.3(12)
O17B Cl4B O18B 116.7(16)
C10 N1 C11 118.5(5)
C10 N1 Mn1 125.3(4)
C11 N1 Mn1 116.1(3)
C13 N2 C17 117.2(4)
C13 N2 Mn1 111.5(3)
C17 N2 Mn1 127.6(3)
C34 N3 C30 117.5(5)
C34 N3 Mn2 109.5(3)
C30 N3 Mn2 129.1(4)
C35 N4 C39 118.2(5)
C35 N4 Mn2 117.4(4)
C39 N4 Mn2 124.4(3)
C56 N5 C57 118.2(4)
C56 N5 Mn1 124.0(4)
C57 N5 Mn1 117.6(3)
C59 N6 C63 118.0(4)
C59 N6 Mn1 110.3(3)
C63 N6 Mn1 127.5(3)
C77 N7 C81 117.6(5)
C77 N7 Mn2 126.3(4)
C81 N7 Mn2 111.6(3)
C82 N8 C86 117.4(5)
C82 N8 Mn2 117.4(4)
C86 N8 Mn2 125.3(4)
C3 C1 H1A 109.5
C3 C1 H1B 109.5
H1A C1 H1B 109.5
C3 C1 H1C 109.5
H1A C1 H1C 109.5
H1B C1 H1C 109.5
C3 C2 H2A 109.5
C3 C2 H2B 109.5
H2A C2 H2B 109.5
C3 C2 H2C 109.5
H2A C2 H2C 109.5
H2B C2 H2C 109.5
C2 C3 C1 108.8(6)
C2 C3 C6 119.6(6)
C1 C3 C6 111.2(7)
C2 C3 C4 119.1(7)
C1 C3 C4 111.3(6)
C6 C3 C4 85.2(5)
C5 C4 C9 109.7(5)
C5 C4 C3 88.2(6)
C9 C4 C3 111.4(6)
C5 C4 H4 114.9
C9 C4 H4 114.9
C3 C4 H4 114.9
C4 C5 C6 86.3(6)
C4 C5 H5A 114.3
C6 C5 H5A 114.3
C4 C5 H5B 114.3
C6 C5 H5B 114.3
H5A C5 H5B 111.4
C7 C6 C5 107.4(5)
C7 C6 C3 107.2(6)
C5 C6 C3 87.1(5)
C7 C6 H6 117.0
C5 C6 H6 117.0
C3 C6 H6 117.0
C10 C7 C8 117.4(5)
C10 C7 C6 124.9(6)
C8 C7 C6 117.7(5)
C12 C8 C7 118.9(5)
C12 C8 C9 123.7(5)
C7 C8 C9 117.4(5)
C8 C9 C4 110.4(5)
C8 C9 H9A 109.6
C4 C9 H9A 109.6
C8 C9 H9B 109.6
C4 C9 H9B 109.6
H9A C9 H9B 108.1
N1 C10 C7 124.1(5)
N1 C10 H10 118.0
C7 C10 H10 118.0
N1 C11 C12 120.8(5)
N1 C11 C13 117.6(4)
C12 C11 C13 121.6(5)
C8 C12 C11 120.3(5)
C8 C12 H12 119.8
C11 C12 H12 119.8
N2 C13 C14 122.6(5)
N2 C13 C11 116.2(4)
C14 C13 C11 121.2(5)
C15 C14 C13 119.4(5)
C15 C14 H14 120.3
C13 C14 H14 120.3
C14 C15 C16 119.3(5)
C14 C15 H15 120.4
C16 C15 H15 120.4
C15 C16 C17 119.3(5)
C15 C16 H16 120.4
C17 C16 H16 120.4
N2 C17 C16 122.2(5)
N2 C17 C18 117.7(4)
C16 C17 C18 119.8(5)
C23 C18 C19 118.8(5)
C23 C18 C17 118.4(4)
C19 C18 C17 122.5(5)
C20 C19 C18 118.3(5)
C20 C19 H19 120.9
C18 C19 H19 120.9
C21 C20 C19 123.7(5)
C21 C20 H20 118.1
C19 C20 H20 118.1
C20 C21 C22 119.2(5)
C20 C21 H21 120.4
C22 C21 H21 120.4
C21 C22 C23 117.0(5)
C21 C22 C24 123.3(5)
C23 C22 C24 119.5(4)
C18 C23 C22 122.9(4)
C18 C23 H23 118.6
C22 C23 H23 118.6
C29 C24 C25 117.3(5)
C29 C24 C22 120.0(4)
C25 C24 C22 122.6(5)
C26 C25 C24 119.5(6)
C26 C25 H25 120.2
C24 C25 H25 120.2
C65 C26 C25 122.2(5)
C65 C26 H26 118.9
C25 C26 H26 118.9
C29 C28 C65 118.0(6)
C29 C28 C30 119.3(5)
C65 C28 C30 122.5(5)
C28 C29 C24 123.8(5)
C28 C29 H29 118.1
C24 C29 H29 118.1
N3 C30 C31 121.9(6)
N3 C30 C28 117.4(4)
C31 C30 C28 120.6(6)
C32 C31 C30 119.7(6)
C32 C31 H31 120.2
C30 C31 H31 120.2
C31 C32 C33 119.0(5)
C31 C32 H32 120.5
C33 C32 H32 120.5
C34 C33 C32 118.4(7)
C34 C33 H33 120.8
C32 C33 H33 120.8
N3 C34 C33 123.3(6)
N3 C34 C35 117.5(4)
C33 C34 C35 119.1(6)
N4 C35 C36 122.8(6)
N4 C35 C34 116.2(5)
C36 C35 C34 121.0(5)
C35 C36 C37 119.8(6)
C35 C36 H36 120.1
C37 C36 H36 120.1
C38 C37 C36 118.3(6)
C38 C37 C40 120.0(7)
C36 C37 C40 121.7(7)
C39 C38 C37 118.3(6)
C39 C38 C43 124.4(6)
C37 C38 C43 117.3(5)
N4 C39 C38 122.7(5)
N4 C39 H39 118.7
C38 C39 H39 118.7
C37 C40 C41 109.6(7)
C37 C40 H40A 109.8
C41 C40 H40A 109.8
C37 C40 H40B 109.8
C41 C40 H40B 109.8
H40A C40 H40B 108.2
C40 C41 C42 108.1(6)
C40 C41 C44 110.6(6)
C42 C41 C44 87.2(6)
C40 C41 H41 115.8
C42 C41 H41 115.8
C44 C41 H41 115.8
C41 C42 C43 87.1(5)
C41 C42 H42A 114.1
C43 C42 H42A 114.1
C41 C42 H42B 114.1
C43 C42 H42B 114.1
H42A C42 H42B 111.3
C38 C43 C42 106.3(6)
C38 C43 C44 108.7(5)
C42 C43 C44 86.4(5)
C38 C43 H43 117.0
C42 C43 H43 117.0
C44 C43 H43 117.0
C45 C44 C46 108.9(5)
C45 C44 C41 118.6(7)
C46 C44 C41 111.4(6)
C45 C44 C43 118.7(6)
C46 C44 C43 111.7(6)
C41 C44 C43 86.0(5)
C44 C45 H45A 109.5
C44 C45 H45B 109.5
H45A C45 H45B 109.5
C44 C45 H45C 109.5
H45A C45 H45C 109.5
H45B C45 H45C 109.5
C44 C46 H46A 109.5
C44 C46 H46B 109.5
H46A C46 H46B 109.5
C44 C46 H46C 109.5
H46A C46 H46C 109.5
H46B C46 H46C 109.5
C48 C47 H47A 109.5
C48 C47 H47B 109.5
H47A C47 H47B 109.5
C48 C47 H47C 109.5
H47A C47 H47C 109.5
H47B C47 H47C 109.5
C47 C48 C49 109.3(6)
C47 C48 C50 117.5(6)
C49 C48 C50 112.3(7)
C47 C48 C52 116.9(7)
C49 C48 C52 113.4(6)
C50 C48 C52 86.0(5)
C48 C49 H49A 109.5
C48 C49 H49B 109.5
H49A C49 H49B 109.5
C48 C49 H49C 109.5
H49A C49 H49C 109.5
H49B C49 H49C 109.5
C55 C50 C48 111.3(6)
C55 C50 C51 106.9(5)
C48 C50 C51 86.7(5)
C55 C50 H50 116.1
C48 C50 H50 116.1
C51 C50 H50 116.1
C50 C51 C52 85.4(5)
C50 C51 H51A 114.4
C52 C51 H51A 114.4
C50 C51 H51B 114.4
C52 C51 H51B 114.4
H51A C51 H51B 111.5
C53 C52 C48 114.0(6)
C53 C52 C51 108.7(5)
C48 C52 C51 86.2(5)
C53 C52 H52 114.8
C48 C52 H52 114.8
C51 C52 H52 114.8
C52 C53 C54 110.9(5)
C52 C53 H53A 109.5
C54 C53 H53A 109.5
C52 C53 H53B 109.5
C54 C53 H53B 109.5
H53A C53 H53B 108.0
C55 C54 C58 117.4(5)
C55 C54 C53 117.6(5)
C58 C54 C53 125.0(5)
C56 C55 C54 117.9(5)
C56 C55 C50 125.3(5)
C54 C55 C50 116.7(5)
N5 C56 C55 124.3(5)
N5 C56 H56 117.8
C55 C56 H56 117.8
N5 C57 C58 121.4(5)
N5 C57 C59 117.0(4)
C58 C57 C59 121.6(5)
C57 C58 C54 120.7(5)
C57 C58 H58 119.7
C54 C58 H58 119.7
N6 C59 C60 122.7(5)
N6 C59 C57 116.8(4)
C60 C59 C57 120.5(5)
C61 C60 C59 117.9(6)
C61 C60 H60 121.0
C59 C60 H60 121.0
C60 C61 C62 120.1(6)
C60 C61 H61 119.9
C62 C61 H61 119.9
C63 C62 C61 119.5(6)
C63 C62 H62 120.3
C61 C62 H62 120.3
C62 C63 N6 121.6(5)
C62 C63 C64 120.9(5)
N6 C63 C64 117.3(4)
C70 C64 C66 118.9(5)
C70 C64 C63 119.2(4)
C66 C64 C63 121.7(5)
C26 C65 C28 119.0(6)
C26 C65 H65 120.5
C28 C65 H65 120.5
C64 C66 C67 119.1(5)
C64 C66 H66 120.5
C67 C66 H66 120.5
C68 C67 C66 120.8(5)
C68 C67 H67 119.6
C66 C67 H67 119.6
C69 C68 C67 120.8(5)
C69 C68 H68 119.6
C67 C68 H68 119.6
C68 C69 C70 118.1(5)
C68 C69 C71 123.8(5)
C70 C69 C71 118.0(4)
C64 C70 C69 122.3(5)
C64 C70 H70 118.9
C69 C70 H70 118.9
C76 C71 C72 118.2(5)
C76 C71 C69 118.2(4)
C72 C71 C69 123.6(5)
C71 C72 C73 119.9(5)
C71 C72 H72 120.1
C73 C72 H72 120.1
C74 C73 C72 121.6(5)
C74 C73 H73 119.2
C72 C73 H73 119.2
C73 C74 C75 119.8(5)
C73 C74 H74 120.1
C75 C74 H74 120.1
C76 C75 C74 117.5(5)
C76 C75 C77 118.6(5)
C74 C75 C77 123.8(5)
C71 C76 C75 122.8(4)
C71 C76 H76 118.6
C75 C76 H76 118.6
N7 C77 C78 122.8(6)
N7 C77 C75 117.2(4)
C78 C77 C75 119.9(5)
C79 C78 C77 119.2(6)
C79 C78 H78 120.4
C77 C78 H78 120.4
C78 C79 C80 119.0(6)
C78 C79 H79 120.5
C80 C79 H79 120.5
C81 C80 C79 119.0(7)
C81 C80 H80 120.5
C79 C80 H80 120.5
N7 C81 C80 122.2(6)
N7 C81 C82 116.2(5)
C80 C81 C82 121.5(6)
N8 C82 C83 122.1(5)
N8 C82 C81 116.5(5)
C83 C82 C81 121.5(6)
C82 C83 C84 119.6(6)
C82 C83 H83 120.2
C84 C83 H83 120.2
C85 C84 C83 117.4(6)
C85 C84 C90 119.9(7)
C83 C84 C90 122.6(7)
C86 C85 C84 119.7(6)
C86 C85 C87 124.3(7)
C84 C85 C87 116.0(6)
N8 C86 C85 123.7(6)
N8 C86 H86 118.1
C85 C86 H86 118.1
C85 C87 C91 109.4(6)
C85 C87 C88 105.2(7)
C91 C87 C88 86.4(7)
C85 C87 H87 117.2
C91 C87 H87 117.2
C88 C87 H87 117.2
C89 C88 C87 87.4(7)
C89 C88 H88A 114.1
C87 C88 H88A 114.1
C89 C88 H88B 114.1
C87 C88 H88B 114.1
H88A C88 H88B 111.3
C90 C89 C88 108.5(7)
C90 C89 C91 111.3(7)
C88 C89 C91 87.4(8)
C90 C89 H89 115.5
C88 C89 H89 115.5
C91 C89 H89 115.5
C89 C90 C84 109.2(8)
C89 C90 H90A 109.8
C84 C90 H90A 109.8
C89 C90 H90B 109.8
C84 C90 H90B 109.8
H90A C90 H90B 108.3
C92 C91 C93 108.5(8)
C92 C91 C87 118.9(7)
C93 C91 C87 110.7(8)
C92 C91 C89 119.3(8)
C93 C91 C89 111.4(8)
C87 C91 C89 86.5(6)
C91 C92 H92A 109.5
C91 C92 H92B 109.5
H92A C92 H92B 109.5
C91 C92 H92C 109.5
H92A C92 H92C 109.5
H92B C92 H92C 109.5
C91 C93 H93A 109.5
C91 C93 H93B 109.5
H93A C93 H93B 109.5
C91 C93 H93C 109.5
H93A C93 H93C 109.5
H93B C93 H93C 109.5
N1S C1S C2S 177(2)
C1S C2S H2S1 109.5
C1S C2S H2S2 109.5
H2S1 C2S H2S2 109.5
C1S C2S H2S3 109.5
H2S1 C2S H2S3 109.5
H2S2 C2S H2S3 109.5
C94 N9 Mn2 136.4(7)
N9 C94 C95A 168.5(14)
N9 C94 C95B 157.7(16)
C95A C94 C95B 31.4(13)
C94 C95A H95A 109.5
C94 C95A H95B 109.5
C94 C95A H95C 109.5
C94 C95B H95D 109.5
C94 C95B H95E 109.5
H95D C95B H95E 109.5
C94 C95B H95F 109.5
H95D C95B H95F 109.5
H95E C95B H95F 109.5

loop_
_geom_bond_atom_site_label_1
_geom_bond_atom_site_label_2
_geom_bond_distance
O2A C96A 1.420(14)
O2A Mn2 2.283(11)
O2A H2OA 0.8500
O2A H2OB 1.1001
C96A H96A 0.9800
C96A H96B 0.9800
C96A H96C 0.9800
C96A H2OB 1.3125
O2B C96B 1.443(17)
O2B Mn2 2.204(9)
O2B H2OA 1.2889
O2B H2OB 0.8499
C96B H2OA 0.9582
C96B H96D 0.9800
C96B H96E 0.9800
C96B H96F 0.9800
O1E C3E 1.402(15)
O1E C2E 1.427(13)
C1E C2E 1.493(15)
C1E H1E1 0.9800
C1E H1E2 0.9800
C1E H1E3 0.9800
C2E H2E1 0.9900
C2E H2E2 0.9900
C3E C4E 1.513(18)
C3E H3E1 0.9900
C3E H3E2 0.9900
C4E H4E1 0.9800
C4E H4E2 0.9800
C4E H4E3 0.9800
Mn1 O1 2.197(4)
Mn1 N5 2.202(4)
Mn1 N1 2.209(4)
Mn1 N2 2.309(4)
Mn1 O3 2.318(4)
Mn1 N6 2.369(4)
Mn2 N8 2.181(4)
Mn2 N4 2.184(5)
Mn2 N7 2.288(4)
Mn2 N9 2.331(6)
Mn2 N3 2.351(4)
Cl1 O6 1.385(6)
Cl1 O5 1.405(6)
Cl1 O4 1.419(6)
Cl1 O3 1.485(5)
O1 H1OA 0.8499
O1 H1OB 0.8499
Cl2 O7 1.411(4)
Cl2 O8 1.414(7)
Cl2 O10 1.418(6)
Cl2 O9 1.434(4)
Cl3 O11 1.377(7)
Cl3 O14 1.416(7)
Cl3 O12 1.427(5)
Cl3 O13 1.518(8)
Cl4A O18A 1.330(11)
Cl4A O16A 1.402(12)
Cl4A O17A 1.431(13)
Cl4A O15A 1.446(14)
Cl4B O15B 1.309(16)
Cl4B O16B 1.380(13)
Cl4B O17B 1.398(18)
Cl4B O18B 1.438(15)
N1 C10 1.329(7)
N1 C11 1.348(7)
N2 C13 1.360(6)
N2 C17 1.370(6)
N3 C34 1.334(8)
N3 C30 1.357(8)
N4 C35 1.340(7)
N4 C39 1.345(7)
N5 C56 1.328(7)
N5 C57 1.351(6)
N6 C59 1.352(7)
N6 C63 1.378(7)
N7 C77 1.333(7)
N7 C81 1.363(8)
N8 C82 1.335(7)
N8 C86 1.349(7)
C1 C3 1.540(10)
C1 H1A 0.9800
C1 H1B 0.9800
C1 H1C 0.9800
C2 C3 1.508(12)
C2 H2A 0.9800
C2 H2B 0.9800
C2 H2C 0.9800
C3 C6 1.551(10)
C3 C4 1.552(9)
C4 C5 1.520(12)
C4 C9 1.522(10)
C4 H4 1.0000
C5 C6 1.551(11)
C5 H5A 0.9900
C5 H5B 0.9900
C6 C7 1.511(8)
C6 H6 1.0000
C7 C10 1.387(8)
C7 C8 1.393(8)
C8 C12 1.376(8)
C8 C9 1.512(8)
C9 H9A 0.9900
C9 H9B 0.9900
C10 H10 0.9500
C11 C12 1.391(7)
C11 C13 1.473(7)
C12 H12 0.9500
C13 C14 1.381(7)
C14 C15 1.378(9)
C14 H14 0.9500
C15 C16 1.380(8)
C15 H15 0.9500
C16 C17 1.384(7)
C16 H16 0.9500
C17 C18 1.480(7)
C18 C23 1.372(7)
C18 C19 1.415(7)
C19 C20 1.374(9)
C19 H19 0.9500
C20 C21 1.373(9)
C20 H20 0.9500
C21 C22 1.412(7)
C21 H21 0.9500
C22 C23 1.420(7)
C22 C24 1.459(8)
C23 H23 0.9500
C24 C29 1.390(8)
C24 C25 1.400(7)
C25 C26 1.383(10)
C25 H25 0.9500
C26 C65 1.375(11)
C26 H26 0.9500
C28 C29 1.369(7)
C28 C65 1.410(8)
C28 C30 1.493(9)
C29 H29 0.9500
C30 C31 1.386(8)
C31 C32 1.351(12)
C31 H31 0.9500
C32 C33 1.399(11)
C32 H32 0.9500
C33 C34 1.371(8)
C33 H33 0.9500
C34 C35 1.503(9)
C35 C36 1.355(9)
C36 C37 1.396(11)
C36 H36 0.9500
C37 C38 1.391(9)
C37 C40 1.508(9)
C38 C39 1.388(8)
C38 C43 1.487(9)
C39 H39 0.9500
C40 C41 1.549(14)
C40 H40A 0.9900
C40 H40B 0.9900
C41 C42 1.571(13)
C41 C44 1.578(10)
C41 H41 1.0000
C42 C43 1.573(9)
C42 H42A 0.9900
C42 H42B 0.9900
C43 C44 1.598(8)
C43 H43 1.0000
C44 C45 1.489(10)
C44 C46 1.539(10)
C45 H45A 0.9800
C45 H45B 0.9800
C45 H45C 0.9800
C46 H46A 0.9800
C46 H46B 0.9800
C46 H46C 0.9800
C47 C48 1.525(12)
C47 H47A 0.9800
C47 H47B 0.9800
C47 H47C 0.9800
C48 C49 1.550(10)
C48 C50 1.554(9)
C48 C52 1.560(9)
C49 H49A 0.9800
C49 H49B 0.9800
C49 H49C 0.9800
C50 C55 1.483(8)
C50 C51 1.562(9)
C50 H50 1.0000
C51 C52 1.569(11)
C51 H51A 0.9900
C51 H51B 0.9900
C52 C53 1.483(11)
C52 H52 1.0000
C53 C54 1.524(8)
C53 H53A 0.9900
C53 H53B 0.9900
C54 C55 1.402(8)
C54 C58 1.402(8)
C55 C56 1.388(7)
C56 H56 0.9500
C57 C58 1.377(7)
C57 C59 1.476(7)
C58 H58 0.9500
C59 C60 1.405(8)
C60 C61 1.379(9)
C60 H60 0.9500
C61 C62 1.390(9)
C61 H61 0.9500
C62 C63 1.374(8)
C62 H62 0.9500
C63 C64 1.473(7)
C64 C70 1.377(7)
C64 C66 1.389(7)
C65 H65 0.9500
C66 C67 1.402(9)
C66 H66 0.9500
C67 C68 1.375(9)
C67 H67 0.9500
C68 C69 1.371(7)
C68 H68 0.9500
C69 C70 1.400(7)
C69 C71 1.489(7)
C70 H70 0.9500
C71 C76 1.379(7)
C71 C72 1.382(7)
C72 C73 1.387(9)
C72 H72 0.9500
C73 C74 1.364(9)
C73 H73 0.9500
C74 C75 1.404(8)
C74 H74 0.9500
C75 C76 1.394(7)
C75 C77 1.489(8)
C76 H76 0.9500
C77 C78 1.383(8)
C78 C79 1.364(11)
C78 H78 0.9500
C79 C80 1.388(12)
C79 H79 0.9500
C80 C81 1.370(9)
C80 H80 0.9500
C81 C82 1.495(8)
C82 C83 1.388(9)
C83 C84 1.393(10)
C83 H83 0.9500
C84 C85 1.380(10)
C84 C90 1.545(10)
C85 C86 1.352(9)
C85 C87 1.516(9)
C86 H86 0.9500
C87 C91 1.561(11)
C87 C88 1.564(14)
C87 H87 1.0000
C88 C89 1.533(15)
C88 H88A 0.9900
C88 H88B 0.9900
C89 C90 1.513(14)
C89 C91 1.563(13)
C89 H89 1.0000
C90 H90A 0.9900
C90 H90B 0.9900
C91 C92 1.525(13)
C91 C93 1.548(12)
C92 H92A 0.9800
C92 H92B 0.9800
C92 H92C 0.9800
C93 H93A 0.9800
C93 H93B 0.9800
C93 H93C 0.9800
N1S C1S 1.13(2)
C1S C2S 1.44(2)
C2S H2S1 0.9800
C2S H2S2 0.9800
C2S H2S3 0.9800
N9 C94 1.114(11)
C94 C95A 1.475(16)
C94 C95B 1.488(17)
C95A H95A 0.9800
C95A H95B 0.9800
C95A H95C 0.9800
C95B H95D 0.9800
C95B H95E 0.9800
C95B H95F 0.9800

loop_
_geom_torsion_atom_site_label_1
_geom_torsion_atom_site_label_2
_geom_torsion_atom_site_label_3
_geom_torsion_atom_site_label_4
_geom_torsion
C3E O1E C2E C1E 177.0(13)
C2E O1E C3E C4E 177.9(19)
C96B O2B Mn2 N8 -91.5(19)
C96B O2B Mn2 N4 94.8(19)
C96B O2B Mn2 O2A 34(2)
C96B O2B Mn2 N7 -16.5(19)
C96B O2B Mn2 N9 178.3(19)
C96B O2B Mn2 N3 149.7(17)
C96A O2A Mn2 N8 47.7(13)
C96A O2A Mn2 N4 -126.1(13)
C96A O2A Mn2 O2B -7.5(15)
C96A O2A Mn2 N7 120.7(13)
C96A O2A Mn2 N9 -41.8(13)
C96A O2A Mn2 N3 -108.0(13)
O6 Cl1 O3 Mn1 61.8(6)
O5 Cl1 O3 Mn1 -179.1(5)
O4 Cl1 O3 Mn1 -58.2(6)
O1 Mn1 O3 Cl1 -175.2(5)
N5 Mn1 O3 Cl1 95.2(5)
N1 Mn1 O3 Cl1 -87.1(5)
N2 Mn1 O3 Cl1 -13.7(4)
N6 Mn1 O3 Cl1 129.0(4)
O1 Mn1 N1 C10 -26.0(5)
N5 Mn1 N1 C10 24(3)
N2 Mn1 N1 C10 169.6(5)
O3 Mn1 N1 C10 -108.1(5)
N6 Mn1 N1 C10 57.7(5)
O1 Mn1 N1 C11 156.1(4)
N5 Mn1 N1 C11 -153(3)
N2 Mn1 N1 C11 -8.3(3)
O3 Mn1 N1 C11 74.0(4)
N6 Mn1 N1 C11 -120.1(3)
O1 Mn1 N2 C13 -26.3(6)
N5 Mn1 N2 C13 -164.9(3)
N1 Mn1 N2 C13 17.1(3)
O3 Mn1 N2 C13 -79.9(3)
N6 Mn1 N2 C13 115.6(3)
O1 Mn1 N2 C17 131.1(4)
N5 Mn1 N2 C17 -7.5(4)
N1 Mn1 N2 C17 174.4(4)
O3 Mn1 N2 C17 77.5(4)
N6 Mn1 N2 C17 -87.0(4)
N8 Mn2 N3 C34 -154.4(4)
N4 Mn2 N3 C34 19.5(4)
O2B Mn2 N3 C34 -38.6(9)
O2A Mn2 N3 C34 0.7(10)
N7 Mn2 N3 C34 126.0(4)
N9 Mn2 N3 C34 -66.9(4)
N8 Mn2 N3 C30 2.4(4)
N4 Mn2 N3 C30 176.3(4)
O2B Mn2 N3 C30 118.2(9)
O2A Mn2 N3 C30 157.5(9)
N7 Mn2 N3 C30 -77.1(4)
N9 Mn2 N3 C30 90.0(4)
N8 Mn2 N4 C35 58.0(15)
O2B Mn2 N4 C35 148.7(4)
O2A Mn2 N4 C35 161.7(5)
N7 Mn2 N4 C35 -123.8(3)
N9 Mn2 N4 C35 71.4(4)
N3 Mn2 N4 C35 -11.6(3)
N8 Mn2 N4 C39 -120.1(14)
O2B Mn2 N4 C39 -29.3(5)
O2A Mn2 N4 C39 -16.4(5)
N7 Mn2 N4 C39 58.2(4)
N9 Mn2 N4 C39 -106.6(4)
N3 Mn2 N4 C39 170.3(4)
O1 Mn1 N5 C56 -107.7(4)
N1 Mn1 N5 C56 -158(3)
N2 Mn1 N5 C56 57.3(4)
O3 Mn1 N5 C56 -25.4(4)
N6 Mn1 N5 C56 168.1(4)
O1 Mn1 N5 C57 76.3(4)
N1 Mn1 N5 C57 26(3)
N2 Mn1 N5 C57 -118.7(3)
O3 Mn1 N5 C57 158.6(3)
N6 Mn1 N5 C57 -7.9(3)
O1 Mn1 N6 C59 -73.3(3)
N5 Mn1 N6 C59 17.7(3)
N1 Mn1 N6 C59 -160.5(3)
N2 Mn1 N6 C59 120.8(3)
O3 Mn1 N6 C59 -17.8(6)
O1 Mn1 N6 C63 83.1(4)
N5 Mn1 N6 C63 174.0(4)
N1 Mn1 N6 C63 -4.2(4)
N2 Mn1 N6 C63 -82.9(4)
O3 Mn1 N6 C63 138.5(4)
N8 Mn2 N7 C77 170.4(4)
N4 Mn2 N7 C77 -9.4(4)
O2B Mn2 N7 C77 82.4(5)
O2A Mn2 N7 C77 70.9(5)
N9 Mn2 N7 C77 125.4(6)
N3 Mn2 N7 C77 -91.5(4)
N8 Mn2 N7 C81 14.9(4)
N4 Mn2 N7 C81 -164.9(4)
O2B Mn2 N7 C81 -73.0(5)
O2A Mn2 N7 C81 -84.6(5)
N9 Mn2 N7 C81 -30.1(7)
N3 Mn2 N7 C81 113.0(4)
N4 Mn2 N8 C82 172.0(13)
O2B Mn2 N8 C82 81.0(5)
O2A Mn2 N8 C82 68.8(5)
N7 Mn2 N8 C82 -6.3(4)
N9 Mn2 N8 C82 158.7(4)
N3 Mn2 N8 C82 -119.9(4)
N4 Mn2 N8 C86 -8.3(16)
O2B Mn2 N8 C86 -99.4(5)
O2A Mn2 N8 C86 -111.5(5)
N7 Mn2 N8 C86 173.4(4)
N9 Mn2 N8 C86 -21.6(4)
N3 Mn2 N8 C86 59.8(4)
C2 C3 C4 C5 148.6(6)
C1 C3 C4 C5 -83.6(7)
C6 C3 C4 C5 27.2(5)
C2 C3 C4 C9 38.1(8)
C1 C3 C4 C9 165.9(7)
C6 C3 C4 C9 -83.2(7)
C9 C4 C5 C6 84.9(6)
C3 C4 C5 C6 -27.2(5)
C4 C5 C6 C7 -79.9(6)
C4 C5 C6 C3 27.2(5)
C2 C3 C6 C7 -40.2(8)
C1 C3 C6 C7 -168.3(6)
C4 C3 C6 C7 80.7(6)
C2 C3 C6 C5 -147.5(6)
C1 C3 C6 C5 84.4(7)
C4 C3 C6 C5 -26.6(5)
C5 C6 C7 C10 -136.4(7)
C3 C6 C7 C10 131.2(7)
C5 C6 C7 C8 44.4(8)
C3 C6 C7 C8 -48.0(8)
C10 C7 C8 C12 0.0(8)
C6 C7 C8 C12 179.3(6)
C10 C7 C8 C9 -178.8(6)
C6 C7 C8 C9 0.5(8)
C12 C8 C9 C4 -177.9(6)
C7 C8 C9 C4 0.8(8)
C5 C4 C9 C8 -49.4(7)
C3 C4 C9 C8 46.5(8)
C11 N1 C10 C7 0.3(9)
Mn1 N1 C10 C7 -177.5(5)
C8 C7 C10 N1 -0.3(9)
C6 C7 C10 N1 -179.5(6)
C10 N1 C11 C12 0.0(7)
Mn1 N1 C11 C12 178.1(4)
C10 N1 C11 C13 -179.1(5)
Mn1 N1 C11 C13 -1.1(5)
C7 C8 C12 C11 0.3(8)
C9 C8 C12 C11 179.0(5)
N1 C11 C12 C8 -0.3(8)
C13 C11 C12 C8 178.8(5)
C17 N2 C13 C14 -1.7(7)
Mn1 N2 C13 C14 158.3(4)
C17 N2 C13 C11 176.5(4)
Mn1 N2 C13 C11 -23.5(5)
N1 C11 C13 N2 17.5(6)
C12 C11 C13 N2 -161.7(5)
N1 C11 C13 C14 -164.3(5)
C12 C11 C13 C14 16.5(7)
N2 C13 C14 C15 -1.4(8)
C11 C13 C14 C15 -179.5(5)
C13 C14 C15 C16 1.9(8)
C14 C15 C16 C17 0.7(8)
C13 N2 C17 C16 4.4(7)
Mn1 N2 C17 C16 -151.9(4)
C13 N2 C17 C18 -169.7(4)
Mn1 N2 C17 C18 33.9(6)
C15 C16 C17 N2 -4.0(8)
C15 C16 C17 C18 170.0(5)
N2 C17 C18 C23 36.2(6)
C16 C17 C18 C23 -138.1(5)
N2 C17 C18 C19 -150.4(5)
C16 C17 C18 C19 35.3(7)
C23 C18 C19 C20 0.7(8)
C17 C18 C19 C20 -172.7(5)
C18 C19 C20 C21 -0.1(10)
C19 C20 C21 C22 -0.4(10)
C20 C21 C22 C23 0.2(8)
C20 C21 C22 C24 175.9(6)
C19 C18 C23 C22 -0.9(7)
C17 C18 C23 C22 172.8(4)
C21 C22 C23 C18 0.4(7)
C24 C22 C23 C18 -175.4(5)
C21 C22 C24 C29 -148.8(5)
C23 C22 C24 C29 26.7(7)
C21 C22 C24 C25 33.1(8)
C23 C22 C24 C25 -151.3(5)
C29 C24 C25 C26 -0.3(7)
C22 C24 C25 C26 177.8(5)
C24 C25 C26 C65 -1.9(9)
C65 C28 C29 C24 -0.2(7)
C30 C28 C29 C24 175.3(4)
C25 C24 C29 C28 1.4(7)
C22 C24 C29 C28 -176.8(5)
C34 N3 C30 C31 3.5(7)
Mn2 N3 C30 C31 -151.8(4)
C34 N3 C30 C28 -172.3(5)
Mn2 N3 C30 C28 32.5(6)
C29 C28 C30 N3 36.9(7)
C65 C28 C30 N3 -147.8(5)
C29 C28 C30 C31 -138.9(5)
C65 C28 C30 C31 36.4(7)
N3 C30 C31 C32 -0.3(9)
C28 C30 C31 C32 175.3(6)
C30 C31 C32 C33 -1.7(11)
C31 C32 C33 C34 0.5(11)
C30 N3 C34 C33 -4.8(8)
Mn2 N3 C34 C33 155.0(5)
C30 N3 C34 C35 175.0(4)
Mn2 N3 C34 C35 -25.1(6)
C32 C33 C34 N3 2.9(10)
C32 C33 C34 C35 -177.0(6)
C39 N4 C35 C36 1.4(8)
Mn2 N4 C35 C36 -176.8(4)
C39 N4 C35 C34 -179.1(4)
Mn2 N4 C35 C34 2.7(6)
N3 C34 C35 N4 16.7(7)
C33 C34 C35 N4 -163.4(6)
N3 C34 C35 C36 -163.7(5)
C33 C34 C35 C36 16.1(9)
N4 C35 C36 C37 -1.0(9)
C34 C35 C36 C37 179.5(5)
C35 C36 C37 C38 0.3(9)
C35 C36 C37 C40 177.7(7)
C36 C37 C38 C39 -0.1(8)
C40 C37 C38 C39 -177.5(7)
C36 C37 C38 C43 -179.3(5)
C40 C37 C38 C43 3.3(9)
C35 N4 C39 C38 -1.1(7)
Mn2 N4 C39 C38 176.9(4)
C37 C38 C39 N4 0.5(8)
C43 C38 C39 N4 179.6(5)
C38 C37 C40 C41 -3.1(10)
C36 C37 C40 C41 179.6(6)
C37 C40 C41 C42 -45.2(9)
C37 C40 C41 C44 48.7(9)
C40 C41 C42 C43 83.5(6)
C44 C41 C42 C43 -27.3(5)
C39 C38 C43 C42 -134.9(6)
C37 C38 C43 C42 44.3(7)
C39 C38 C43 C44 133.3(6)
C37 C38 C43 C44 -47.5(7)
C41 C42 C43 C38 -81.4(6)
C41 C42 C43 C44 27.0(6)
C40 C41 C44 C45 39.3(9)
C42 C41 C44 C45 147.6(7)
C40 C41 C44 C46 166.8(6)
C42 C41 C44 C46 -84.9(6)
C40 C41 C44 C43 -81.4(7)
C42 C41 C44 C43 26.9(5)
C38 C43 C44 C45 -41.5(8)
C42 C43 C44 C45 -147.4(7)
C38 C43 C44 C46 -169.5(5)
C42 C43 C44 C46 84.6(7)
C38 C43 C44 C41 79.1(6)
C42 C43 C44 C41 -26.9(6)
C47 C48 C50 C55 -40.8(8)
C49 C48 C50 C55 -168.9(6)
C52 C48 C50 C55 77.5(6)
C47 C48 C50 C51 -147.7(7)
C49 C48 C50 C51 84.3(6)
C52 C48 C50 C51 -29.4(5)
C55 C50 C51 C52 -82.0(5)
C48 C50 C51 C52 29.3(5)
C47 C48 C52 C53 39.3(8)
C49 C48 C52 C53 167.8(6)
C50 C48 C52 C53 -79.6(6)
C47 C48 C52 C51 148.1(6)
C49 C48 C52 C51 -83.3(7)
C50 C48 C52 C51 29.3(5)
C50 C51 C52 C53 85.0(5)
C50 C51 C52 C48 -29.1(5)
C48 C52 C53 C54 47.1(7)
C51 C52 C53 C54 -47.3(7)
C52 C53 C54 C55 -1.6(8)
C52 C53 C54 C58 178.7(5)
C58 C54 C55 C56 -1.5(7)
C53 C54 C55 C56 178.8(5)
C58 C54 C55 C50 -178.0(5)
C53 C54 C55 C50 2.3(7)
C48 C50 C55 C56 136.3(6)
C51 C50 C55 C56 -130.6(6)
C48 C50 C55 C54 -47.6(7)
C51 C50 C55 C54 45.5(7)
C57 N5 C56 C55 -0.5(7)
Mn1 N5 C56 C55 -176.4(4)
C54 C55 C56 N5 1.6(8)
C50 C55 C56 N5 177.7(5)
C56 N5 C57 C58 -0.7(7)
Mn1 N5 C57 C58 175.5(4)
C56 N5 C57 C59 -178.7(4)
Mn1 N5 C57 C59 -2.4(5)
N5 C57 C58 C54 0.6(8)
C59 C57 C58 C54 178.5(5)
C55 C54 C58 C57 0.5(8)
C53 C54 C58 C57 -179.8(5)
C63 N6 C59 C60 -2.5(7)
Mn1 N6 C59 C60 156.4(4)
C63 N6 C59 C57 175.9(4)
Mn1 N6 C59 C57 -25.3(5)
N5 C57 C59 N6 20.0(6)
C58 C57 C59 N6 -158.0(5)
N5 C57 C59 C60 -161.6(5)
C58 C57 C59 C60 20.5(7)
N6 C59 C60 C61 -1.2(8)
C57 C59 C60 C61 -179.6(5)
C59 C60 C61 C62 2.9(9)
C60 C61 C62 C63 -0.9(9)
C61 C62 C63 N6 -3.1(8)
C61 C62 C63 C64 171.7(5)
C59 N6 C63 C62 4.7(7)
Mn1 N6 C63 C62 -150.1(4)
C59 N6 C63 C64 -170.2(4)
Mn1 N6 C63 C64 35.0(6)
C62 C63 C64 C70 -140.1(5)
N6 C63 C64 C70 34.8(6)
C62 C63 C64 C66 33.9(7)
N6 C63 C64 C66 -151.2(5)
C25 C26 C65 C28 3.1(9)
C29 C28 C65 C26 -2.0(8)
C30 C28 C65 C26 -177.3(5)
C70 C64 C66 C67 -0.2(8)
C63 C64 C66 C67 -174.2(5)
C64 C66 C67 C68 0.5(9)
C66 C67 C68 C69 -0.4(9)
C67 C68 C69 C70 -0.1(8)
C67 C68 C69 C71 177.2(5)
C66 C64 C70 C69 -0.3(8)
C63 C64 C70 C69 173.9(4)
C68 C69 C70 C64 0.5(7)
C71 C69 C70 C64 -177.0(4)
C68 C69 C71 C76 -147.6(5)
C70 C69 C71 C76 29.7(6)
C68 C69 C71 C72 32.4(7)
C70 C69 C71 C72 -150.3(5)
C76 C71 C72 C73 -2.8(7)
C69 C71 C72 C73 177.1(5)
C71 C72 C73 C74 1.4(9)
C72 C73 C74 C75 0.5(9)
C73 C74 C75 C76 -0.8(8)
C73 C74 C75 C77 -176.9(5)
C72 C71 C76 C75 2.6(7)
C69 C71 C76 C75 -177.4(4)
C74 C75 C76 C71 -0.8(7)
C77 C75 C76 C71 175.6(4)
C81 N7 C77 C78 2.5(9)
Mn2 N7 C77 C78 -151.7(6)
C81 N7 C77 C75 -172.8(5)
Mn2 N7 C77 C75 33.0(6)
C76 C75 C77 N7 36.4(7)
C74 C75 C77 N7 -147.5(5)
C76 C75 C77 C78 -139.1(7)
C74 C75 C77 C78 37.0(9)
N7 C77 C78 C79 0.5(12)
C75 C77 C78 C79 175.6(8)
C77 C78 C79 C80 -4.7(15)
C78 C79 C80 C81 5.9(16)
C77 N7 C81 C80 -1.2(10)
Mn2 N7 C81 C80 156.6(7)
C77 N7 C81 C82 -179.2(5)
Mn2 N7 C81 C82 -21.3(6)
C79 C80 C81 N7 -3.0(13)
C79 C80 C81 C82 174.9(8)
C86 N8 C82 C83 -2.8(8)
Mn2 N8 C82 C83 176.9(4)
C86 N8 C82 C81 177.5(5)
Mn2 N8 C82 C81 -2.8(6)
N7 C81 C82 N8 17.0(8)
C80 C81 C82 N8 -161.0(7)
N7 C81 C82 C83 -162.7(6)
C80 C81 C82 C83 19.3(10)
N8 C82 C83 C84 1.2(9)
C81 C82 C83 C84 -179.2(6)
C82 C83 C84 C85 1.7(9)
C82 C83 C84 C90 179.4(6)
C83 C84 C85 C86 -2.8(9)
C90 C84 C85 C86 179.4(6)
C83 C84 C85 C87 176.8(6)
C90 C84 C85 C87 -1.0(9)
C82 N8 C86 C85 1.6(8)
Mn2 N8 C86 C85 -178.0(4)
C84 C85 C86 N8 1.2(9)
C87 C85 C86 N8 -178.4(6)
C86 C85 C87 C91 134.6(7)
C84 C85 C87 C91 -45.0(9)
C86 C85 C87 C88 -133.9(8)
C84 C85 C87 C88 46.6(8)
C85 C87 C88 C89 -82.9(7)
C91 C87 C88 C89 26.2(6)
C87 C88 C89 C90 85.5(8)
C87 C88 C89 C91 -26.1(6)
C88 C89 C90 C84 -47.1(9)
C91 C89 C90 C84 47.4(9)
C85 C84 C90 C89 0.2(9)
C83 C84 C90 C89 -177.5(7)
C85 C87 C91 C92 -42.7(11)
C88 C87 C91 C92 -147.5(9)
C85 C87 C91 C93 -169.3(8)
C88 C87 C91 C93 85.9(9)
C85 C87 C91 C89 79.1(8)
C88 C87 C91 C89 -25.7(7)
C90 C89 C91 C92 38.8(9)
C88 C89 C91 C92 147.6(7)
C90 C89 C91 C93 166.5(8)
C88 C89 C91 C93 -84.7(8)
C90 C89 C91 C87 -82.6(7)
C88 C89 C91 C87 26.2(6)
N8 Mn2 N9 C94 -149.6(9)
N4 Mn2 N9 C94 31.8(9)
O2B Mn2 N9 C94 -62.5(10)
O2A Mn2 N9 C94 -54.0(10)
N7 Mn2 N9 C94 -106.6(10)
N3 Mn2 N9 C94 106.5(10)
Mn2 N9 C94 C95A 8(7)
Mn2 N9 C94 C95B -127(3)
